data_2009976
loop_
_publ_author_name
'Barnes, John C.'
'Main, Jenifer'
'Paton, John D.'

_publ_section_title
;
 The 18-crown-6 potassium salt of a Meissenheimer anion,
 [K(C~7~H~3~Cl~3~N~3~O~6~)(C~12~H~24~O~6~)]
;
_journal_issue 8
_journal_name_full 'Acta Crystallographica Section C'
_journal_page_first 1247
_journal_page_last 1249
_journal_paper_doi 10.1107/S010827019400226X
_journal_volume 50
_journal_year 1994
_chemical_formula_structural 'C12 H24 K O6 , C7 H9 Cl3 N3 O6'
_chemical_formula_sum 'C19 H27 Cl3 K N3 O12'
_chemical_formula_weight 634.89
_space_group_IT_number 2
_symmetry_cell_setting triclinic
_symmetry_space_group_name_Hall '-P 1'
_symmetry_space_group_name_H-M 'P -1'
_audit_creation_method SHELXL
_cell_angle_alpha 72.59(3)
_cell_angle_beta 61.72(3)
_cell_angle_gamma 63.44(2)
_cell_formula_units_Z 2
_cell_length_a 11.676(3)
_cell_length_b 11.845(3)
_cell_length_c 13.110(4)
_cell_measurement_reflns_used 25
_cell_measurement_temperature 293(2)
_cell_measurement_theta_max 14
_cell_measurement_theta_min 7
_cell_volume 1419.4(8)
_computing_cell_refinement 'CAD-4 Software (Enraf-Nonius, 1989)'
_computing_data_collection 'CAD-4 Software (Enraf-Nonius, 1989)'
_computing_data_reduction 'CAD-4 Software (Enraf-Nonius, 1989)'
_computing_molecular_graphics 'PLUTON92 (Spek, 1992)'
_computing_structure_refinement
;
SHELX-76 (Sheldrick, 1976) with SHELXL-93 (Sheldrick, 1994) used for last
cycles and preparation of CIF file
;
_computing_structure_solution 'SHELXS-86 (Sheldrick, 1990)'
_diffrn_ambient_temperature 293(2)
_diffrn_measurement_device 'Enraf-Nonius CAD-4'
_diffrn_measurement_method '\w/2\q scan'
_diffrn_radiation_monochromator graphite
_diffrn_radiation_source 'fine-focus sealed tube'
_diffrn_radiation_type MoK\a
_diffrn_radiation_wavelength 0.71069
_diffrn_reflns_av_R_equivalents 0.037
_diffrn_reflns_av_sigmaI/netI 0.2423
_diffrn_reflns_limit_h_max 12
_diffrn_reflns_limit_h_min -11
_diffrn_reflns_limit_k_max 12
_diffrn_reflns_limit_k_min -12
_diffrn_reflns_limit_l_max 14
_diffrn_reflns_limit_l_min 0
_diffrn_reflns_number 5581
_diffrn_reflns_theta_max 23.97
_diffrn_reflns_theta_min 1.77
_diffrn_standards_decay_% insignificant
_diffrn_standards_interval_time 60
_diffrn_standards_number 3
_exptl_absorpt_coefficient_mu 0.531
_exptl_absorpt_correction_type none
_exptl_crystal_colour 'dark red'
_exptl_crystal_density_diffrn 1.485
_exptl_crystal_description plates
_exptl_crystal_F_000 656
_exptl_crystal_size_max 0.46
_exptl_crystal_size_mid 0.41
_exptl_crystal_size_min 0.10
_refine_diff_density_max 0.284
_refine_diff_density_min -0.192
_refine_ls_extinction_method none
_refine_ls_goodness_of_fit_all 0.334
_refine_ls_goodness_of_fit_obs 0.332
_refine_ls_hydrogen_treatment
;
U refined for groups of H, position and U refined for H21'
;
_refine_ls_matrix_type fullcycle
_refine_ls_number_parameters 350
_refine_ls_number_reflns 4369
_refine_ls_number_restraints 0
_refine_ls_restrained_S_all 0.334
_refine_ls_restrained_S_obs 0.332
_refine_ls_R_factor_all 0.0641
_refine_ls_R_factor_obs 0.0360
_refine_ls_shift/esd_max -0.001
_refine_ls_shift/esd_mean 0.000
_refine_ls_structure_factor_coef Fsqd
_refine_ls_weighting_scheme
;calc w = 1/[\s^2^(F~o~^2^)+(0.1000P)^2^+0.0000P]
where P = (F~o~^2^+2F~c~^2^)/3
;
_refine_ls_wR_factor_all 0.1387
_refine_ls_wR_factor_obs 0.0930
_reflns_number_observed 1975
_reflns_number_total 4369
_reflns_observed_criterion >2\s(I)
_cod_data_source_file li1100.cif
_cod_data_source_block hkm
_cod_depositor_comments
;
The following automatic conversions were performed:
'_symmetry_cell_setting' value 'Triclinic' changed to 'triclinic'
according to '/home/saulius/struct/CIF-dictionaries/cif_core.dic'
dictionary named 'cif_core.dic' version 2.4.1 from 2010-06-29.

Automatic conversion script
Id: cif_fix_enum 1527 2010-12-29 10:47:43Z saulius 

The following automatic conversions were performed:

'_symmetry_cell_setting' value 'Triclinic' changed to 'triclinic'
according to /home/saulius/struct/CIF-dictionaries/cif_core.dic
dictionary named 'cif_core.dic' version 2.4.1 from 2010-06-29.

Automatic conversion script
Id: cif_fix_values 1715 2011-07-08 13:25:40Z adriana 
;
_cod_original_cell_volume 1419.4(7)
_cod_database_code 2009976

loop_
_symmetry_equiv_pos_as_xyz
'x, y, z'
'-x, -y, -z'

loop_
_atom_site_aniso_label
_atom_site_aniso_U_11
_atom_site_aniso_U_22
_atom_site_aniso_U_33
_atom_site_aniso_U_12
_atom_site_aniso_U_13
_atom_site_aniso_U_23
K1 0.0601(4) 0.0534(4) 0.0560(4) -0.0132(3) -0.0195(3) -0.0143(3)
C1 0.107(4) 0.095(3) 0.074(3) -0.061(3) -0.010(3) -0.015(2)
C2 0.090(3) 0.098(3) 0.077(3) -0.041(3) -0.005(2) -0.023(2)
O3 0.072(2) 0.073(2) 0.084(2) -0.0198(14) -0.0244(15) -0.0205(14)
C4 0.067(3) 0.089(3) 0.101(3) -0.014(2) -0.039(2) -0.023(3)
C5 0.097(3) 0.093(3) 0.094(3) -0.020(3) -0.058(3) -0.018(3)
O6 0.096(2) 0.083(2) 0.067(2) -0.029(2) -0.035(2) -0.0077(14)
C7 0.151(5) 0.105(4) 0.076(3) -0.072(4) -0.048(3) 0.015(3)
C8 0.172(6) 0.111(4) 0.085(3) -0.082(4) -0.048(4) 0.019(3)
O9 0.111(3) 0.101(2) 0.107(3) -0.061(2) -0.029(2) -0.013(2)
C10 0.089(4) 0.118(5) 0.160(6) -0.059(4) -0.022(4) -0.029(4)
C11 0.073(4) 0.166(7) 0.209(8) -0.061(4) -0.017(5) -0.048(6)
O12 0.068(2) 0.133(3) 0.159(4) -0.031(2) -0.040(2) -0.032(3)
C13 0.074(4) 0.201(8) 0.176(7) -0.004(4) -0.062(4) -0.080(6)
C14 0.100(4) 0.184(7) 0.119(5) 0.002(4) -0.069(4) -0.055(5)
O15 0.125(3) 0.102(2) 0.096(2) -0.009(2) -0.073(2) -0.014(2)
C16 0.181(6) 0.066(3) 0.091(4) -0.019(3) -0.090(4) 0.008(2)
C17 0.184(6) 0.075(3) 0.080(3) -0.044(3) -0.075(4) 0.016(2)
O18 0.120(2) 0.069(2) 0.070(2) -0.040(2) -0.033(2) -0.0071(14)
C21 0.050(2) 0.048(2) 0.048(2) -0.0179(14) -0.0199(14) -0.0118(13)
C22 0.055(2) 0.041(2) 0.053(2) -0.0153(14) -0.0250(15) -0.0087(13)
C23 0.054(2) 0.053(2) 0.054(2) -0.0182(15) -0.0239(15) -0.0060(14)
C24 0.051(2) 0.044(2) 0.055(2) -0.0096(13) -0.0144(14) -0.0202(14)
C25 0.062(2) 0.049(2) 0.055(2) -0.021(2) -0.027(2) -0.0013(14)
C26 0.060(2) 0.049(2) 0.043(2) -0.0183(15) -0.0239(15) -0.0049(13)
C27 0.061(2) 0.059(2) 0.048(2) -0.023(2) -0.021(2) -0.0117(15)
Cl28 0.0697(6) 0.0875(7) 0.0552(5) -0.0345(5) -0.0146(4) -0.0082(4)
Cl29 0.0828(7) 0.1038(8) 0.0974(8) -0.0448(6) -0.0308(6) -0.0403(6)
Cl30 0.0562(5) 0.0751(6) 0.0812(7) -0.0112(5) -0.0310(5) -0.0070(5)
N31 0.057(2) 0.0451(15) 0.065(2) -0.0148(12) -0.0266(14) -0.0016(13)
O32 0.087(2) 0.0482(13) 0.078(2) -0.0233(12) -0.0299(14) -0.0119(12)
O33 0.101(2) 0.0584(14) 0.060(2) -0.0299(14) -0.0336(14) 0.0101(12)
N34 0.070(2) 0.050(2) 0.063(2) -0.0155(14) -0.015(2) -0.0122(14)
O35 0.100(2) 0.072(2) 0.064(2) -0.0050(15) -0.0271(15) -0.0309(13)
O36 0.094(2) 0.0452(13) 0.076(2) -0.0074(13) -0.0156(15) -0.0143(12)
N37 0.074(2) 0.064(2) 0.063(2) -0.020(2) -0.038(2) -0.001(2)
O38 0.129(3) 0.081(2) 0.070(2) -0.013(2) -0.061(2) 0.0041(15)
O39 0.103(2) 0.087(2) 0.062(2) -0.028(2) -0.0423(15) -0.0185(14)

loop_
_atom_site_label
_atom_site_fract_x
_atom_site_fract_y
_atom_site_fract_z
_atom_site_U_iso_or_equiv
_atom_site_thermal_displace_type
_atom_site_calc_flag
_atom_site_refinement_flags
_atom_site_occupancy
_atom_site_disorder_group
_atom_site_type_symbol
K1 0.28449(7) 0.82025(5) 0.83588(5) 0.0591(2) Uani d . 1 . K
C1 0.0000(5) 0.7110(4) 1.0517(4) 0.0917(14) Uani d . 1 . C
H11 -0.0572(5) 0.6818(4) 1.1286(4) 0.140(4) Uiso calc R 1 . H
H12 0.0344(5) 0.6497(4) 0.9990(4) 0.140(4) Uiso calc R 1 . H
C2 -0.0842(5) 0.8379(4) 1.0103(4) 0.0943(14) Uani d . 1 . C
H21 -0.1661(5) 0.8333(4) 1.0121(4) 0.140(4) Uiso calc R 1 . H
H22 -0.1155(5) 0.8991(4) 1.0619(4) 0.140(4) Uiso calc R 1 . H
O3 -0.0059(3) 0.8779(2) 0.8971(2) 0.0791(7) Uani d . 1 . O
C4 -0.0818(4) 0.9966(4) 0.8541(4) 0.0855(12) Uani d . 1 . C
H41 -0.1145(4) 1.0598(4) 0.9042(4) 0.140(4) Uiso calc R 1 . H
H42 -0.1625(4) 0.9925(4) 0.8534(4) 0.140(4) Uiso calc R 1 . H
C5 0.0087(5) 1.0336(4) 0.7335(4) 0.0892(13) Uani d . 1 . C
H51 0.0458(5) 0.9683(4) 0.6841(4) 0.140(4) Uiso calc R 1 . H
H52 -0.0453(5) 1.1124(4) 0.7011(4) 0.140(4) Uiso calc R 1 . H
O6 0.1176(3) 1.0487(3) 0.7383(2) 0.0826(8) Uani d . 1 . O
C7 0.2080(6) 1.0879(5) 0.6297(4) 0.105(2) Uani d . 1 . C
H71 0.1538(6) 1.1601(5) 0.5917(4) 0.140(4) Uiso calc R 1 . H
H72 0.2605(6) 1.0195(5) 0.5805(4) 0.140(4) Uiso calc R 1 . H
C8 0.3042(7) 1.1228(5) 0.6434(4) 0.120(2) Uani d . 1 . C
H81 0.3659(7) 1.1493(5) 0.5677(4) 0.140(4) Uiso calc R 1 . H
H82 0.2524(7) 1.1932(5) 0.6902(4) 0.140(4) Uiso calc R 1 . H
O9 0.3814(4) 1.0200(3) 0.6969(3) 0.1036(10) Uani d . 1 . O
C10 0.4728(5) 1.0470(5) 0.7167(5) 0.122(2) Uani d . 1 . C
H101 0.4203(5) 1.1101(5) 0.7713(5) 0.140(4) Uiso calc R 1 . H
H102 0.5313(5) 1.0817(5) 0.6442(5) 0.140(4) Uiso calc R 1 . H
C11 0.5601(6) 0.9321(6) 0.7637(6) 0.152(3) Uani d . 1 . C
H111 0.6125(6) 0.8692(6) 0.7090(6) 0.140(4) Uiso calc R 1 . H
H112 0.6262(6) 0.9513(6) 0.7740(6) 0.140(4) Uiso calc R 1 . H
O12 0.4791(3) 0.8829(4) 0.8702(4) 0.1211(13) Uani d . 1 . O
C13 0.5608(6) 0.7661(7) 0.9211(6) 0.148(3) Uani d . 1 . C
H131 0.6134(6) 0.7022(7) 0.8673(6) 0.140(4) Uiso calc R 1 . H
H132 0.6267(6) 0.7826(7) 0.9344(6) 0.140(4) Uiso calc R 1 . H
C14 0.4713(6) 0.7199(6) 1.0287(5) 0.135(2) Uani d . 1 . C
H141 0.5270(6) 0.6476(6) 1.0655(5) 0.140(4) Uiso calc R 1 . H
H142 0.4144(6) 0.7857(6) 1.0808(5) 0.140(4) Uiso calc R 1 . H
O15 0.3860(4) 0.6841(3) 1.0096(3) 0.1075(11) Uani d . 1 . O
C16 0.3008(6) 0.6322(4) 1.1141(4) 0.112(2) Uani d . 1 . C
H161 0.2499(6) 0.6909(4) 1.1726(4) 0.140(4) Uiso calc R 1 . H
H162 0.3583(6) 0.5533(4) 1.1435(4) 0.140(4) Uiso calc R 1 . H
C17 0.2022(6) 0.6085(4) 1.0911(4) 0.111(2) Uani d . 1 . C
H171 0.2535(6) 0.5521(4) 1.0307(4) 0.140(4) Uiso calc R 1 . H
H172 0.1477(6) 0.5675(4) 1.1612(4) 0.140(4) Uiso calc R 1 . H
O18 0.1131(3) 0.7227(2) 1.0557(2) 0.0866(9) Uani d . 1 . O
C21 0.8048(3) 0.3433(3) 0.3977(2) 0.0467(7) Uani d . 1 . C
H211 0.805(3) 0.284(3) 0.363(3) 0.059(9) Uiso d . 1 . H
C22 0.7368(3) 0.3200(2) 0.5282(2) 0.0479(7) Uani d . 1 . C
C23 0.6594(3) 0.4149(3) 0.5972(3) 0.0533(8) Uani d . 1 . C
H231 0.6336(3) 0.3964(3) 0.6774(3) 0.062(7) Uiso calc R 1 . H
C24 0.6181(3) 0.5411(3) 0.5480(3) 0.0523(8) Uani d . 1 . C
C25 0.6368(3) 0.5672(3) 0.4308(3) 0.0537(8) Uani d . 1 . C
H251 0.5936(3) 0.6490(3) 0.4015(3) 0.062(7) Uiso calc R 1 . H
C26 0.7181(3) 0.4731(3) 0.3602(2) 0.0500(7) Uani d . 1 . C
C27 0.9583(3) 0.3298(3) 0.3573(2) 0.0548(8) Uani d . 1 . C
Cl28 1.03642(9) 0.35858(9) 0.20224(7) 0.0729(3) Uani d . 1 . Cl
Cl29 0.97058(11) 0.43940(10) 0.41512(10) 0.0850(3) Uani d . 1 . Cl
Cl30 1.05768(8) 0.17412(8) 0.39945(8) 0.0748(3) Uani d . 1 . Cl
N31 0.7441(3) 0.1937(2) 0.5819(2) 0.0573(7) Uani d . 1 . N
O32 0.7869(3) 0.1112(2) 0.5201(2) 0.0716(7) Uani d . 1 . O
O33 0.7073(3) 0.1701(2) 0.6887(2) 0.0760(7) Uani d . 1 . O
N34 0.5345(3) 0.6387(2) 0.6214(2) 0.0670(8) Uani d . 1 . N
O35 0.5278(3) 0.6159(2) 0.7228(2) 0.0859(8) Uani d . 1 . O
O36 0.4670(3) 0.7445(2) 0.5847(2) 0.0850(9) Uani d . 1 . O
N37 0.7122(3) 0.4951(3) 0.2489(2) 0.0665(8) Uani d . 1 . N
O38 0.6676(3) 0.6039(3) 0.2070(2) 0.0976(10) Uani d . 1 . O
O39 0.7513(3) 0.4018(3) 0.2001(2) 0.0801(8) Uani d . 1 . O

loop_
_atom_type_symbol
_atom_type_description
_atom_type_scat_dispersion_real
_atom_type_scat_dispersion_imag
_atom_type_scat_source
C C 0.0033 0.0016 'International Tables Vol C Tables 4.2.6.8 and 6.1.1.4'
H H 0.0000 0.0000 'International Tables Vol C Tables 4.2.6.8 and 6.1.1.4'
N N 0.0061 0.0033 'International Tables Vol C Tables 4.2.6.8 and 6.1.1.4'
O O 0.0106 0.0060 'International Tables Vol C Tables 4.2.6.8 and 6.1.1.4'
K K 0.2009 0.2494 'International Tables Vol C Tables 4.2.6.8 and 6.1.1.4'
Cl Cl 0.1484 0.1585 'International Tables Vol C Tables 4.2.6.8 and 6.1.1.4'

loop_
_geom_angle_atom_site_label_1
_geom_angle_atom_site_label_2
_geom_angle_atom_site_label_3
_geom_angle_site_symmetry_1
_geom_angle_site_symmetry_3
_geom_angle
_geom_angle_publ_flag
O15 K1 O9 . . 116.09(12) ?
O15 K1 O35 . . 76.52(10) yes
O9 K1 O35 . . 97.14(10) yes
O15 K1 O18 . . 58.83(11) ?
O9 K1 O18 . . 149.23(9) ?
O35 K1 O18 . . 109.63(9) yes
O15 K1 O3 . . 116.64(11) ?
O9 K1 O3 . . 114.37(10) ?
O35 K1 O3 . . 130.79(9) yes
O18 K1 O3 . . 58.08(9) ?
O15 K1 O6 . . 151.55(9) yes
O9 K1 O6 . . 57.09(10) ?
O35 K1 O6 . . 129.81(9) yes
O18 K1 O6 . . 111.20(10) ?
O3 K1 O6 . . 57.75(9) ?
O15 K1 O12 . . 58.67(13) ?
O9 K1 O12 . . 57.41(12) ?
O35 K1 O12 . . 84.29(10) yes
O18 K1 O12 . . 109.34(11) ?
O3 K1 O12 . . 144.33(10) yes
O6 K1 O12 . . 107.92(11) ?
O15 K1 O39 . 2_666 94.74(10) yes
O9 K1 O39 . 2_666 137.93(9) yes
O35 K1 O39 . 2_666 61.34(9) yes
O18 K1 O39 . 2_666 70.89(8) yes
O3 K1 O39 . 2_666 70.14(8) yes
O6 K1 O39 . 2_666 107.25(8) yes
O12 K1 O39 . 2_666 141.63(10) yes
O15 K1 O36 . . 118.29(10) yes
O9 K1 O36 . . 72.52(9) yes
O35 K1 O36 . . 42.51(8) yes
O18 K1 O36 . . 138.03(8) yes
O3 K1 O36 . . 111.44(9) yes
O6 K1 O36 . . 87.32(8) yes
O12 K1 O36 . . 99.20(11) yes
O39 K1 O36 2_666 . 67.65(8) ?
O18 C1 C2 . . 108.1(4) ?
O3 C2 C1 . . 110.8(4) ?
C2 O3 C4 . . 112.7(3) ?
C2 O3 K1 . . 117.7(3) ?
C4 O3 K1 . . 118.1(2) ?
O3 C4 C5 . . 109.7(3) ?
O6 C5 C4 . . 108.5(3) ?
C5 O6 C7 . . 113.8(4) ?
C5 O6 K1 . . 112.5(3) ?
C7 O6 K1 . . 107.7(3) ?
O6 C7 C8 . . 111.0(4) ?
O9 C8 C7 . . 109.3(5) ?
C8 O9 C10 . . 112.8(5) ?
C8 O9 K1 . . 121.5(3) ?
C10 O9 K1 . . 120.7(4) ?
O9 C10 C11 . . 110.2(5) ?
O12 C11 C10 . . 110.8(5) ?
C11 O12 C13 . . 113.4(5) ?
C11 O12 K1 . . 109.0(4) ?
C13 O12 K1 . . 106.8(4) ?
C14 C13 O12 . . 110.4(5) ?
O15 C14 C13 . . 110.2(5) ?
C14 O15 C16 . . 111.4(4) ?
C14 O15 K1 . . 120.4(4) ?
C16 O15 K1 . . 119.4(3) ?
O15 C16 C17 . . 109.1(4) ?
O18 C17 C16 . . 110.3(4) ?
O18 C17 K1 . . 51.2(2) ?
C16 C17 K1 . . 84.8(3) ?
C17 O18 C1 . . 113.6(4) ?
C17 O18 K1 . . 106.6(3) ?
C1 O18 K1 . . 113.3(2) ?
C26 C21 C22 . . 107.8(2) yes
C26 C21 C27 . . 112.1(3) yes
C22 C21 C27 . . 110.9(3) yes
C23 C22 N31 . . 118.0(3) ?
C23 C22 C21 . . 122.6(3) ?
N31 C22 C21 . . 119.2(3) ?
C22 C23 C24 . . 119.9(3) yes
C23 C24 C25 . . 119.6(3) yes
C23 C24 N34 . . 119.2(3) ?
C25 C24 N34 . . 120.1(3) ?
C26 C25 C24 . . 119.9(3) yes
C25 C26 N37 . . 118.6(3) ?
C25 C26 C21 . . 122.7(3) yes
N37 C26 C21 . . 118.5(3) ?
C21 C27 Cl30 . . 110.5(2) yes
C21 C27 Cl29 . . 112.3(2) yes
Cl30 C27 Cl29 . . 108.6(2) ?
C21 C27 Cl28 . . 110.1(2) yes
Cl30 C27 Cl28 . . 107.9(2) ?
Cl29 C27 Cl28 . . 107.3(2) ?
O32 N31 O33 . . 121.6(3) yes
O32 N31 C22 . . 119.0(3) ?
O33 N31 C22 . . 119.5(3) ?
O36 N34 O35 . . 121.4(3) yes
O36 N34 C24 . . 119.5(3) ?
O35 N34 C24 . . 119.1(3) ?
O36 N34 K1 . . 67.3(2) ?
O35 N34 K1 . . 55.8(2) ?
C24 N34 K1 . . 164.4(2) ?
N34 O35 K1 . . 103.0(2) ?
N34 O36 K1 . . 91.1(2) ?
O38 N37 O39 . . 122.8(3) yes
O38 N37 C26 . . 119.0(3) ?
O39 N37 C26 . . 118.2(3) ?
N37 O39 K1 . 2_666 153.7(2) ?

loop_
_geom_bond_atom_site_label_1
_geom_bond_atom_site_label_2
_geom_bond_site_symmetry_2
_geom_bond_distance
_geom_bond_publ_flag
K1 O15 . 2.800(3) yes
K1 O9 . 2.839(3) yes
K1 O35 . 2.852(3) yes
K1 O18 . 2.873(3) yes
K1 O3 . 2.878(3) yes
K1 O6 . 2.887(3) yes
K1 O12 . 2.931(4) yes
K1 O39 2_666 3.038(3) yes
K1 O36 . 3.098(3) yes
K1 N34 . 3.359(3) yes
C1 O18 . 1.414(5) ?
C1 C2 . 1.489(6) ?
C2 O3 . 1.394(5) ?
O3 C4 . 1.402(5) ?
C4 C5 . 1.491(6) ?
C5 O6 . 1.392(5) ?
O6 C7 . 1.405(5) ?
C7 C8 . 1.455(7) ?
C8 O9 . 1.376(6) ?
O9 C10 . 1.388(6) ?
C10 C11 . 1.457(8) ?
C11 O12 . 1.392(7) ?
O12 C13 . 1.464(8) ?
C13 C14 . 1.426(9) ?
C14 O15 . 1.383(7) ?
O15 C16 . 1.413(6) ?
C16 C17 . 1.471(8) ?
C17 O18 . 1.397(5) ?
C21 C26 . 1.503(4) yes
C21 C22 . 1.504(4) yes
C21 C27 . 1.553(5) yes
C22 C23 . 1.351(4) yes
C22 N31 . 1.432(4) yes
C23 C24 . 1.399(4) yes
C24 C25 . 1.400(4) yes
C24 N34 . 1.408(4) yes
C25 C26 . 1.356(4) yes
C26 N37 . 1.433(4) yes
C27 Cl30 . 1.771(3) yes
C27 Cl29 . 1.772(3) yes
C27 Cl28 . 1.785(3) yes
N31 O32 . 1.231(4) yes
N31 O33 . 1.236(4) yes
N34 O36 . 1.241(4) yes
N34 O35 . 1.246(4) yes
N37 O38 . 1.217(4) yes
N37 O39 . 1.239(4) yes

loop_
_geom_torsion_atom_site_label_1
_geom_torsion_atom_site_label_2
_geom_torsion_atom_site_label_3
_geom_torsion_atom_site_label_4
_geom_torsion
C1 C2 O3 C4 179.3(4)
C2 O3 C4 C5 179.5(4)
O3 C4 C5 O6 -64.1(5)
C4 C5 O6 C7 -178.0(4)
C5 O6 C7 C8 170.2(5)
O6 C7 C8 O9 59.4(7)
C7 C8 O9 C10 -178.0(5)
C8 O9 C10 C11 -174.9(5)
O9 C10 C11 O12 -61.6(8)
C10 C11 O12 C13 179.2(5)
C11 O12 C13 C14 -179.0(6)
O12 C13 C14 O15 65.1(7)
C13 C14 O15 C16 177.1(5)
C14 O15 C16 C17 174.0(4)
O15 C16 C17 O18 -63.2(6)
C16 C17 O18 C1 -169.4(4)
C17 O18 C1 C2 -178.7(4)
O18 C1 C2 O3 63.1(5)
